data_4117878
loop_
_publ_author_name
'Anat Molad'
'Israel Goldberg'
'Arkadi Vigalok'

_publ_section_title
;
 Tubular Conjugated Polymer for Chemosensory Applications
;
_journal_name_full 'Journal of the American Chemical Society'
_journal_page_first 7290
_journal_page_last 7292
_journal_paper_doi 10.1021/ja301918f
_journal_volume 134
_journal_year 2012
_chemical_formula_moiety 'C72 H62 O6'
_chemical_formula_sum 'C72 H62 O6'
_chemical_formula_weight 1023.22
_chemical_name_systematic
; 
 ? 
;
_space_group_IT_number 2
_symmetry_cell_setting triclinic
_symmetry_space_group_name_Hall '-P 1'
_symmetry_space_group_name_H-M 'P -1'
_atom_sites_solution_hydrogens geom
_atom_sites_solution_primary direct
_atom_sites_solution_secondary difmap
_audit_creation_method SHELXL-97
_cell_angle_alpha 77.346(3)
_cell_angle_beta 83.505(3)
_cell_angle_gamma 71.613(5)
_cell_formula_units_Z 1
_cell_length_a 10.0076(6)
_cell_length_b 11.5702(6)
_cell_length_c 12.2920(10)
_cell_measurement_reflns_used 4070
_cell_measurement_temperature 110(2)
_cell_measurement_theta_max 25.00
_cell_measurement_theta_min 2.15
_cell_volume 1316.33(15)
_computing_cell_refinement Denzo
_computing_data_collection 'Collect, Nonius B.V.'
_computing_data_reduction 'Denzo & Scalepack'
_computing_structure_refinement 'SHELXL-97 (Sheldrick, 1997)'
_computing_structure_solution SIR-97
_diffrn_ambient_temperature 110(2)
_diffrn_detector_area_resol_mean 12.8
_diffrn_measured_fraction_theta_full 0.994
_diffrn_measured_fraction_theta_max 0.994
_diffrn_measurement_device_type 'Nonius KappaCCD'
_diffrn_measurement_method '1 deg. \w scans'
_diffrn_radiation_monochromator graphite
_diffrn_radiation_source 'fine-focus sealed tube'
_diffrn_radiation_type MoK\a
_diffrn_radiation_wavelength 0.71073
_diffrn_reflns_av_R_equivalents 0.0910
_diffrn_reflns_av_sigmaI/netI 0.0822
_diffrn_reflns_limit_h_max 11
_diffrn_reflns_limit_h_min 0
_diffrn_reflns_limit_k_max 13
_diffrn_reflns_limit_k_min -12
_diffrn_reflns_limit_l_max 14
_diffrn_reflns_limit_l_min -14
_diffrn_reflns_number 12502
_diffrn_reflns_theta_full 25.00
_diffrn_reflns_theta_max 25.00
_diffrn_reflns_theta_min 2.15
_diffrn_standards_number 0
_exptl_absorpt_coefficient_mu 0.081
_exptl_absorpt_correction_type none
_exptl_crystal_colour colorless
_exptl_crystal_density_diffrn 1.291
_exptl_crystal_description plate
_exptl_crystal_F_000 542
_exptl_crystal_size_max 0.30
_exptl_crystal_size_mid 0.25
_exptl_crystal_size_min 0.12
_refine_diff_density_max 0.342
_refine_diff_density_min -0.224
_refine_diff_density_rms 0.049
_refine_ls_extinction_method none
_refine_ls_goodness_of_fit_ref 1.103
_refine_ls_hydrogen_treatment mixed
_refine_ls_matrix_type full
_refine_ls_number_parameters 359
_refine_ls_number_reflns 4602
_refine_ls_number_restraints 0
_refine_ls_restrained_S_all 1.103
_refine_ls_R_factor_all 0.1406
_refine_ls_R_factor_gt 0.0879
_refine_ls_shift/su_max 0.027
_refine_ls_shift/su_mean 0.001
_refine_ls_structure_factor_coef Fsqd
_refine_ls_weighting_details 'calc w=1/[\s^2^(Fo^2^)+(0.0550P)^2^+1.2132P] where P=(Fo^2^+2Fc^2^)/3'
_refine_ls_weighting_scheme calc
_refine_ls_wR_factor_gt 0.1599
_refine_ls_wR_factor_ref 0.1818
_reflns_number_gt 2954
_reflns_number_total 4602
_reflns_threshold_expression >2sigma(I)
_cod_data_source_file ja301918f_si_002.cif
_cod_data_source_block ar49
_cod_database_code 4117878

loop_
_symmetry_equiv_pos_as_xyz
'x, y, z'
'-x, -y, -z'

loop_
_atom_site_label
_atom_site_type_symbol
_atom_site_fract_x
_atom_site_fract_y
_atom_site_fract_z
_atom_site_U_iso_or_equiv
_atom_site_adp_type
_atom_site_occupancy
_atom_site_symmetry_multiplicity
_atom_site_calc_flag
_atom_site_refinement_flags
O1 O 0.3134(3) 0.1930(3) 0.3505(2) 0.0421(7) Uani 1 1 d .
H1 H 0.237(4) 0.185(4) 0.347(3) 0.051 Uiso 1 1 d .
O2 O 0.1546(3) 0.3936(2) 0.1398(2) 0.0412(7) Uani 1 1 d .
H2 H 0.100(4) 0.355(4) 0.182(3) 0.049 Uiso 1 1 d .
O3 O 0.0345(3) 0.2379(2) 0.2983(2) 0.0426(7) Uani 1 1 d .
C1 C 0.3474(4) 0.1719(3) 0.4591(3) 0.0333(9) Uani 1 1 d .
C2 C 0.4804(4) 0.1774(3) 0.4770(3) 0.0336(9) Uani 1 1 d .
C3 C 0.5201(4) 0.1530(3) 0.5859(3) 0.0396(10) Uani 1 1 d .
H3 H 0.6105 0.1553 0.6000 0.048 Uiso 1 1 calc R
C4 C 0.4305(4) 0.1255(3) 0.6738(3) 0.0397(10) Uani 1 1 d .
H4 H 0.4595 0.1087 0.7481 0.048 Uiso 1 1 calc R
C5 C 0.2988(4) 0.1222(3) 0.6549(3) 0.0399(10) Uani 1 1 d .
H5 H 0.2375 0.1035 0.7165 0.048 Uiso 1 1 calc R
C6 C 0.2549(4) 0.1457(3) 0.5475(3) 0.0361(9) Uani 1 1 d .
C7 C 0.1093(4) 0.1414(4) 0.5274(3) 0.0452(10) Uani 1 1 d .
H7A H 0.0715 0.0990 0.5973 0.054 Uiso 1 1 calc R
H7B H 0.1191 0.0908 0.4700 0.054 Uiso 1 1 calc R
C8 C 0.0025(4) 0.2683(4) 0.4897(3) 0.0397(10) Uani 1 1 d .
C9 C -0.0626(4) 0.3435(4) 0.5666(3) 0.0433(10) Uani 1 1 d .
H9 H -0.0453 0.3135 0.6436 0.052 Uiso 1 1 calc R
C10 C -0.1539(4) 0.4636(4) 0.5312(3) 0.0450(11) Uani 1 1 d .
H10 H -0.1983 0.5147 0.5839 0.054 Uiso 1 1 calc R
C11 C -0.1782(4) 0.5062(4) 0.4197(3) 0.0434(10) Uani 1 1 d .
H11 H -0.2388 0.5878 0.3960 0.052 Uiso 1 1 calc R
C12 C -0.1162(4) 0.4329(4) 0.3395(3) 0.0415(10) Uani 1 1 d .
C13 C -0.0288(4) 0.3138(4) 0.3776(3) 0.0398(10) Uani 1 1 d .
C14 C -0.1425(4) 0.4846(4) 0.2155(3) 0.0434(10) Uani 1 1 d .
H14A H -0.1216 0.4146 0.1758 0.052 Uiso 1 1 calc R
H14B H -0.2433 0.5322 0.2072 0.052 Uiso 1 1 calc R
C15 C -0.0531(4) 0.5680(4) 0.1623(3) 0.0393(10) Uani 1 1 d .
C16 C -0.1075(4) 0.6965(4) 0.1462(3) 0.0443(11) Uani 1 1 d .
H16 H -0.2035 0.7321 0.1678 0.053 Uiso 1 1 calc R
C17 C -0.0272(4) 0.7744(4) 0.1000(3) 0.0474(11) Uani 1 1 d .
H17 H -0.0677 0.8620 0.0895 0.057 Uiso 1 1 calc R
C18 C 0.1138(4) 0.7231(4) 0.0689(3) 0.0404(10) Uani 1 1 d .
H18 H 0.1697 0.7762 0.0376 0.048 Uiso 1 1 calc R
C19 C 0.1734(4) 0.5959(4) 0.0831(3) 0.0371(9) Uani 1 1 d .
C20 C 0.0898(4) 0.5185(4) 0.1287(3) 0.0359(9) Uani 1 1 d .
C21 C 0.3296(4) 0.5399(3) 0.0573(3) 0.0353(9) Uani 1 1 d .
H21A H 0.3446 0.4666 0.0231 0.042 Uiso 1 1 calc R
H21B H 0.3658 0.6015 0.0034 0.042 Uiso 1 1 calc R
C22 C 0.4086(4) 0.5017(3) 0.1639(3) 0.0320(9) Uani 1 1 d .
C23 C 0.4167(4) 0.5927(4) 0.2187(3) 0.0375(9) Uani 1 1 d .
H23 H 0.3787 0.6779 0.1861 0.045 Uiso 1 1 calc R
C24 C 0.4794(4) 0.5599(4) 0.3199(3) 0.0397(10) Uani 1 1 d .
H24 H 0.4873 0.6226 0.3551 0.048 Uiso 1 1 calc R
C25 C 0.5311(4) 0.4361(4) 0.3704(3) 0.0374(9) Uani 1 1 d .
H25 H 0.5699 0.4152 0.4417 0.045 Uiso 1 1 calc R
C26 C 0.5271(3) 0.3429(3) 0.3193(3) 0.0299(9) Uani 1 1 d .
C27 C 0.4710(4) 0.3757(3) 0.2123(3) 0.0317(9) Uani 1 1 d .
C28 C 0.5780(4) 0.2084(4) 0.3797(3) 0.0395(10) Uani 1 1 d .
H28A H 0.5865 0.1534 0.3262 0.047 Uiso 1 1 calc R
H28B H 0.6728 0.1917 0.4071 0.047 Uiso 1 1 calc R
C29 C -0.0518(4) 0.1629(4) 0.2812(4) 0.0462(11) Uani 1 1 d .
H29A H -0.1414 0.2176 0.2481 0.055 Uiso 1 1 calc R
H29B H -0.0745 0.1139 0.3537 0.055 Uiso 1 1 calc R
C30 C 0.0279(4) 0.0780(4) 0.2049(4) 0.0511(11) Uani 1 1 d .
H30A H 0.0522 0.1290 0.1343 0.061 Uiso 1 1 calc R
H30B H -0.0353 0.0346 0.1870 0.061 Uiso 1 1 calc R
C31 C 0.1615(4) -0.0185(4) 0.2482(4) 0.0554(12) Uani 1 1 d .
H31A H 0.2300 0.0227 0.2577 0.083 Uiso 1 1 calc R
H31B H 0.2009 -0.0736 0.1947 0.083 Uiso 1 1 calc R
H31C H 0.1403 -0.0672 0.3202 0.083 Uiso 1 1 calc R
C32 C 0.4802(4) 0.2792(4) 0.1527(3) 0.0339(9) Uani 1 1 d .
C33 C 0.4946(4) 0.1983(4) 0.1021(3) 0.0363(9) Uani 1 1 d .
C34 C 0.4984(4) 0.0998(3) 0.0485(3) 0.0345(9) Uani 1 1 d .
C35 C 0.3737(4) 0.0863(4) 0.0202(3) 0.0426(10) Uani 1 1 d .
H35 H 0.2864 0.1459 0.0333 0.051 Uiso 1 1 calc R
C36 C 0.6251(4) 0.0125(4) 0.0266(3) 0.0433(10) Uani 1 1 d .
H36 H 0.7114 0.0207 0.0439 0.052 Uiso 1 1 calc R

loop_
_atom_site_aniso_label
_atom_site_aniso_U_11
_atom_site_aniso_U_22
_atom_site_aniso_U_33
_atom_site_aniso_U_23
_atom_site_aniso_U_13
_atom_site_aniso_U_12
O1 0.0339(15) 0.0516(18) 0.0402(17) -0.0041(13) 0.0010(13) -0.0160(14)
O2 0.0381(16) 0.0324(16) 0.0500(18) -0.0044(13) 0.0069(13) -0.0117(12)
O3 0.0325(14) 0.0445(17) 0.0489(17) -0.0064(14) 0.0059(12) -0.0136(13)
C1 0.036(2) 0.025(2) 0.035(2) -0.0007(17) -0.0018(17) -0.0064(16)
C2 0.036(2) 0.022(2) 0.038(2) -0.0042(17) 0.0027(17) -0.0039(16)
C3 0.038(2) 0.026(2) 0.049(3) -0.0040(18) -0.0064(19) -0.0030(17)
C4 0.042(2) 0.029(2) 0.041(2) -0.0009(18) 0.0005(19) -0.0060(18)
C5 0.041(2) 0.032(2) 0.037(2) -0.0002(18) 0.0069(18) -0.0059(18)
C6 0.036(2) 0.026(2) 0.041(2) -0.0003(17) 0.0028(18) -0.0085(17)
C7 0.044(2) 0.044(3) 0.047(2) 0.005(2) 0.0006(19) -0.022(2)
C8 0.033(2) 0.040(2) 0.043(2) 0.0016(19) 0.0009(18) -0.0146(18)
C9 0.034(2) 0.049(3) 0.044(2) 0.002(2) 0.0009(18) -0.018(2)
C10 0.033(2) 0.065(3) 0.043(3) -0.007(2) 0.0032(18) -0.028(2)
C11 0.028(2) 0.047(3) 0.051(3) -0.001(2) -0.0005(18) -0.0111(18)
C12 0.028(2) 0.054(3) 0.042(2) -0.001(2) 0.0024(18) -0.0176(19)
C13 0.026(2) 0.045(3) 0.046(3) -0.004(2) 0.0052(18) -0.0145(19)
C14 0.030(2) 0.049(3) 0.045(2) -0.002(2) -0.0014(18) -0.0063(18)
C15 0.034(2) 0.046(3) 0.033(2) -0.0062(19) -0.0013(17) -0.0060(19)
C16 0.035(2) 0.045(3) 0.040(2) -0.005(2) 0.0002(18) 0.003(2)
C17 0.045(3) 0.033(2) 0.049(3) -0.005(2) 0.003(2) 0.003(2)
C18 0.049(2) 0.032(2) 0.033(2) 0.0030(18) -0.0007(18) -0.0096(19)
C19 0.038(2) 0.036(2) 0.032(2) -0.0009(17) 0.0002(17) -0.0077(18)
C20 0.036(2) 0.038(2) 0.029(2) -0.0056(17) -0.0006(16) -0.0054(18)
C21 0.033(2) 0.029(2) 0.037(2) -0.0028(17) 0.0088(17) -0.0055(16)
C22 0.0282(19) 0.031(2) 0.034(2) -0.0053(17) 0.0082(16) -0.0097(16)
C23 0.034(2) 0.033(2) 0.044(2) -0.0094(19) 0.0071(18) -0.0100(17)
C24 0.040(2) 0.037(2) 0.048(3) -0.017(2) 0.0083(19) -0.0168(19)
C25 0.033(2) 0.044(3) 0.037(2) -0.0071(19) 0.0042(17) -0.0165(18)
C26 0.0230(18) 0.027(2) 0.038(2) -0.0084(17) 0.0064(16) -0.0064(15)
C27 0.0288(19) 0.034(2) 0.033(2) -0.0099(17) 0.0100(16) -0.0125(17)
C28 0.030(2) 0.038(2) 0.047(2) -0.0084(19) 0.0039(18) -0.0064(17)
C29 0.040(2) 0.043(3) 0.053(3) -0.002(2) 0.005(2) -0.016(2)
C30 0.049(3) 0.057(3) 0.047(3) -0.004(2) -0.004(2) -0.019(2)
C31 0.048(3) 0.049(3) 0.065(3) -0.005(2) 0.001(2) -0.012(2)
C32 0.032(2) 0.035(2) 0.031(2) -0.0042(18) 0.0068(16) -0.0095(17)
C33 0.034(2) 0.034(2) 0.037(2) -0.0060(19) 0.0047(17) -0.0086(17)
C34 0.040(2) 0.030(2) 0.032(2) -0.0075(17) 0.0062(17) -0.0100(17)
C35 0.039(2) 0.039(2) 0.046(2) -0.013(2) 0.0035(19) -0.0051(19)
C36 0.036(2) 0.044(3) 0.051(3) -0.017(2) 0.0004(19) -0.0102(19)

loop_
_atom_type_symbol
_atom_type_description
_atom_type_scat_dispersion_real
_atom_type_scat_dispersion_imag
_atom_type_scat_source
C C 0.0033 0.0016 'International Tables Vol C Tables 4.2.6.8 and 6.1.1.4'
H H 0.0000 0.0000 'International Tables Vol C Tables 4.2.6.8 and 6.1.1.4'
O O 0.0106 0.0060 'International Tables Vol C Tables 4.2.6.8 and 6.1.1.4'

loop_
_geom_angle_atom_site_label_1
_geom_angle_atom_site_label_2
_geom_angle_atom_site_label_3
_geom_angle
_geom_angle_site_symmetry_1
C1 O1 H1 111(3) .
C20 O2 H2 108(3) .
C13 O3 C29 112.4(3) .
O1 C1 C6 121.9(3) .
O1 C1 C2 116.5(3) .
C6 C1 C2 121.6(4) .
C3 C2 C1 118.1(3) .
C3 C2 C28 121.2(4) .
C1 C2 C28 120.6(3) .
C4 C3 C2 120.8(4) .
C4 C3 H3 119.6 .
C2 C3 H3 119.6 .
C3 C4 C5 120.4(4) .
C3 C4 H4 119.8 .
C5 C4 H4 119.8 .
C4 C5 C6 120.7(3) .
C4 C5 H5 119.6 .
C6 C5 H5 119.6 .
C5 C6 C1 118.3(4) .
C5 C6 C7 120.4(3) .
C1 C6 C7 121.3(4) .
C6 C7 C8 114.7(3) .
C6 C7 H7A 108.6 .
C8 C7 H7A 108.6 .
C6 C7 H7B 108.6 .
C8 C7 H7B 108.6 .
H7A C7 H7B 107.6 .
C9 C8 C13 118.2(4) .
C9 C8 C7 120.4(4) .
C13 C8 C7 121.4(4) .
C8 C9 C10 120.6(4) .
C8 C9 H9 119.7 .
C10 C9 H9 119.7 .
C11 C10 C9 119.2(4) .
C11 C10 H10 120.4 .
C9 C10 H10 120.4 .
C10 C11 C12 122.1(4) .
C10 C11 H11 119.0 .
C12 C11 H11 119.0 .
C13 C12 C11 117.1(4) .
C13 C12 C14 122.2(4) .
C11 C12 C14 120.7(4) .
C12 C13 C8 122.7(4) .
C12 C13 O3 118.2(3) .
C8 C13 O3 119.1(3) .
C15 C14 C12 112.5(3) .
C15 C14 H14A 109.1 .
C12 C14 H14A 109.1 .
C15 C14 H14B 109.1 .
C12 C14 H14B 109.1 .
H14A C14 H14B 107.8 .
C16 C15 C20 117.1(4) .
C16 C15 C14 121.4(3) .
C20 C15 C14 121.5(4) .
C17 C16 C15 122.4(4) .
C17 C16 H16 118.8 .
C15 C16 H16 118.8 .
C16 C17 C18 119.2(4) .
C16 C17 H17 120.4 .
C18 C17 H17 120.4 .
C19 C18 C17 120.8(4) .
C19 C18 H18 119.6 .
C17 C18 H18 119.6 .
C18 C19 C20 119.2(3) .
C18 C19 C21 120.7(3) .
C20 C19 C21 120.0(3) .
O2 C20 C19 116.3(3) .
O2 C20 C15 122.4(3) .
C19 C20 C15 121.2(4) .
C22 C21 C19 109.7(3) .
C22 C21 H21A 109.7 .
C19 C21 H21A 109.7 .
C22 C21 H21B 109.7 .
C19 C21 H21B 109.7 .
H21A C21 H21B 108.2 .
C23 C22 C27 118.4(3) .
C23 C22 C21 119.5(3) .
C27 C22 C21 122.0(3) .
C24 C23 C22 120.5(4) .
C24 C23 H23 119.7 .
C22 C23 H23 119.7 .
C23 C24 C25 120.5(4) .
C23 C24 H24 119.8 .
C25 C24 H24 119.8 .
C26 C25 C24 121.2(4) .
C26 C25 H25 119.4 .
C24 C25 H25 119.4 .
C25 C26 C27 118.5(3) .
C25 C26 C28 119.7(3) .
C27 C26 C28 121.7(3) .
C22 C27 C26 120.5(3) .
C22 C27 C32 120.4(3) .
C26 C27 C32 119.1(3) .
C2 C28 C26 112.8(3) .
C2 C28 H28A 109.0 .
C26 C28 H28A 109.0 .
C2 C28 H28B 109.0 .
C26 C28 H28B 109.0 .
H28A C28 H28B 107.8 .
O3 C29 C30 108.9(3) .
O3 C29 H29A 109.9 .
C30 C29 H29A 109.9 .
O3 C29 H29B 109.9 .
C30 C29 H29B 109.9 .
H29A C29 H29B 108.3 .
C29 C30 C31 116.1(4) .
C29 C30 H30A 108.3 .
C31 C30 H30A 108.3 .
C29 C30 H30B 108.3 .
C31 C30 H30B 108.3 .
H30A C30 H30B 107.4 .
C30 C31 H31A 109.5 .
C30 C31 H31B 109.5 .
H31A C31 H31B 109.5 .
C30 C31 H31C 109.5 .
H31A C31 H31C 109.5 .
H31B C31 H31C 109.5 .
C33 C32 C27 176.9(4) .
C32 C33 C34 173.8(4) .
C36 C34 C35 118.3(3) .
C36 C34 C33 121.1(4) .
C35 C34 C33 120.5(3) .
C36 C35 C34 121.2(4) 2_655
C36 C35 H35 119.4 2_655
C34 C35 H35 119.4 .
C35 C36 C34 120.4(4) 2_655
C35 C36 H36 119.8 2_655
C34 C36 H36 119.8 .

loop_
_geom_bond_atom_site_label_1
_geom_bond_atom_site_label_2
_geom_bond_distance
_geom_bond_site_symmetry_2
O1 C1 1.365(4) .
O1 H1 0.80(4) .
O2 C20 1.367(4) .
O2 H2 0.87(4) .
O3 C13 1.417(5) .
O3 C29 1.462(5) .
C1 C6 1.391(5) .
C1 C2 1.396(5) .
C2 C3 1.384(5) .
C2 C28 1.510(5) .
C3 C4 1.372(5) .
C3 H3 0.9500 .
C4 C5 1.377(5) .
C4 H4 0.9500 .
C5 C6 1.382(5) .
C5 H5 0.9500 .
C6 C7 1.522(5) .
C7 C8 1.528(5) .
C7 H7A 0.9900 .
C7 H7B 0.9900 .
C8 C9 1.392(5) .
C8 C13 1.397(5) .
C9 C10 1.407(6) .
C9 H9 0.9500 .
C10 C11 1.373(5) .
C10 H10 0.9500 .
C11 C12 1.404(5) .
C11 H11 0.9500 .
C12 C13 1.390(5) .
C12 C14 1.529(5) .
C14 C15 1.515(5) .
C14 H14A 0.9900 .
C14 H14B 0.9900 .
C15 C16 1.390(5) .
C15 C20 1.413(5) .
C16 C17 1.383(6) .
C16 H16 0.9500 .
C17 C18 1.392(5) .
C17 H17 0.9500 .
C18 C19 1.382(5) .
C18 H18 0.9500 .
C19 C20 1.401(5) .
C19 C21 1.518(5) .
C21 C22 1.516(5) .
C21 H21A 0.9900 .
C21 H21B 0.9900 .
C22 C23 1.394(5) .
C22 C27 1.414(5) .
C23 C24 1.380(5) .
C23 H23 0.9500 .
C24 C25 1.386(5) .
C24 H24 0.9500 .
C25 C26 1.374(5) .
C25 H25 0.9500 .
C26 C27 1.415(5) .
C26 C28 1.520(5) .
C27 C32 1.439(5) .
C28 H28A 0.9900 .
C28 H28B 0.9900 .
C29 C30 1.491(6) .
C29 H29A 0.9900 .
C29 H29B 0.9900 .
C30 C31 1.508(6) .
C30 H30A 0.9900 .
C30 H30B 0.9900 .
C31 H31A 0.9800 .
C31 H31B 0.9800 .
C31 H31C 0.9800 .
C32 C33 1.197(5) .
C33 C34 1.425(5) .
C34 C36 1.391(5) .
C34 C35 1.395(5) .
C35 C36 1.384(5) 2_655
C35 H35 0.9500 .
C36 C35 1.384(5) 2_655
C36 H36 0.9500 .

loop_
_geom_hbond_atom_site_label_D
_geom_hbond_atom_site_label_H
_geom_hbond_atom_site_label_A
_geom_hbond_distance_DH
_geom_hbond_distance_HA
_geom_hbond_distance_DA
_geom_hbond_angle_DHA
O1 H1 O3 0.80(4) 2.04(4) 2.796(4) 156(4)
O2 H2 O3 0.87(4) 1.95(4) 2.790(4) 161(4)
